data_7223661
loop_
_publ_author_name
'Pfeiffer, Constance R.'
'Feaster, Kyle A.'
'Dalgarno, Scott J.'
'Atwood, Jerry L.'

_publ_section_title
;
 Syntheses and characterization of aryl-substituted pyrogallol[4]arenes
 and resorcin[4]arenes
;
_journal_issue 2
_journal_name_full CrystEngComm
_journal_page_first 222
_journal_paper_doi 10.1039/C5CE01792K
_journal_volume 18
_journal_year 2016
_chemical_formula_moiety '2(C60H56O12), 18(C2H6OS)'
_chemical_formula_sum 'C156 H220 O42 S18'
_chemical_formula_weight 3344.40
_space_group_IT_number 2
_symmetry_cell_setting triclinic
_symmetry_Int_Tables_number 2
_symmetry_space_group_name_Hall '-P 1'
_symmetry_space_group_name_H-M 'P -1'
_atom_sites_solution_hydrogens geom
_atom_sites_solution_primary direct
_atom_sites_solution_secondary difmap
_audit_creation_method SHELXL-97
_audit_update_record
;
2015-06-05 deposited with the CCDC.
2015-10-21 downloaded from the CCDC.
;
_cell_angle_alpha 99.446(2)
_cell_angle_beta 101.639(2)
_cell_angle_gamma 114.753(2)
_cell_formula_units_Z 1
_cell_length_a 13.887(2)
_cell_length_b 15.638(2)
_cell_length_c 23.205(3)
_cell_measurement_reflns_used 3806
_cell_measurement_temperature 100(2)
_cell_measurement_theta_max 20.7
_cell_measurement_theta_min 2.2
_cell_volume 4303.6(10)
_computing_cell_refinement 'APEX2 (Bruker AXS, 2008)'
_computing_data_collection 'APEX2 (Bruker AXS, 2008)'
_computing_data_reduction 'APEX2 (Bruker AXS, 2008)'
_computing_molecular_graphics 'X-SEED, Barbour, 2001'
_computing_publication_material 'CIFTAB (Sheldrick, 2013)'
_computing_structure_refinement 'SHELXL-1997 (Sheldrick, 1997)'
_computing_structure_solution 'SHELXS-1997 (Sheldrick, 1997)'
_diffrn_ambient_temperature 100(2)
_diffrn_measured_fraction_theta_full 0.992
_diffrn_measured_fraction_theta_max 0.992
_diffrn_measurement_device_type 'Bruker APEXII CCD area detector'
_diffrn_measurement_method 'omega scans'
_diffrn_radiation_monochromator graphite
_diffrn_radiation_type MoK\a
_diffrn_radiation_wavelength 0.71073
_diffrn_reflns_av_R_equivalents 0.0783
_diffrn_reflns_av_sigmaI/netI 0.1046
_diffrn_reflns_limit_h_max 16
_diffrn_reflns_limit_h_min -16
_diffrn_reflns_limit_k_max 18
_diffrn_reflns_limit_k_min -18
_diffrn_reflns_limit_l_max 27
_diffrn_reflns_limit_l_min -27
_diffrn_reflns_number 41672
_diffrn_reflns_theta_full 24.88
_diffrn_reflns_theta_max 24.88
_diffrn_reflns_theta_min 0.93
_diffrn_source 'fine-focus sealed tube'
_diffrn_standards_decay_% 0.0
_exptl_absorpt_coefficient_mu 0.299
_exptl_absorpt_correction_T_max 0.99
_exptl_absorpt_correction_T_min 0.86
_exptl_absorpt_correction_type multi-scan
_exptl_absorpt_process_details
;
 Data were corrected for decay and absorption using the program SADABS 
 (Sheldrick, G. M. (2003). SADABS. Version 2.10. University of
 G\"ottingen, Germany).
;
_exptl_crystal_colour colourless
_exptl_crystal_density_diffrn 1.290
_exptl_crystal_density_method 'not measured'
_exptl_crystal_description plate
_exptl_crystal_F_000 1780
_exptl_crystal_size_max 0.20
_exptl_crystal_size_mid 0.10
_exptl_crystal_size_min 0.03
_refine_diff_density_max 0.869
_refine_diff_density_min -0.713
_refine_diff_density_rms 0.076
_refine_ls_extinction_method none
_refine_ls_goodness_of_fit_ref 1.022
_refine_ls_hydrogen_treatment constr
_refine_ls_matrix_type full
_refine_ls_number_parameters 1019
_refine_ls_number_reflns 14853
_refine_ls_number_restraints 32
_refine_ls_restrained_S_all 1.038
_refine_ls_R_factor_all 0.1307
_refine_ls_R_factor_gt 0.0655
_refine_ls_shift/su_max 0.000
_refine_ls_shift/su_mean 0.000
_refine_ls_structure_factor_coef Fsqd
_refine_ls_weighting_details 'calc w=1/[\s^2^(Fo^2^)+(0.1000P)^2^+0.0000P] where P=(Fo^2^+2Fc^2^)/3'
_refine_ls_weighting_scheme calc
_refine_ls_wR_factor_gt 0.1579
_refine_ls_wR_factor_ref 0.1962
_reflns_number_gt 8449
_reflns_number_total 14853
_reflns_threshold_expression >2sigma(I)
_cod_data_source_file c5ce01792k2.cif
_cod_data_source_block Cocrystal11
_cod_original_cell_volume 4303.5(11)
_cod_database_code 7223661

loop_
_symmetry_equiv_pos_as_xyz
'x, y, z'
'-x, -y, -z'

loop_
_atom_site_label
_atom_site_type_symbol
_atom_site_fract_x
_atom_site_fract_y
_atom_site_fract_z
_atom_site_U_iso_or_equiv
_atom_site_adp_type
_atom_site_occupancy
_atom_site_symmetry_multiplicity
_atom_site_calc_flag
_atom_site_refinement_flags
_atom_site_disorder_assembly
_atom_site_disorder_group
S1H S 0.69702(9) 0.04086(8) 0.06946(6) 0.0279(3) Uani 1 1 d . . .
O1H O 0.6013(2) -0.0461(2) 0.01995(15) 0.0349(8) Uani 1 1 d . . .
C1H C 0.7905(4) 0.1012(3) 0.0304(2) 0.0254(11) Uani 1 1 d . . .
H1H1 H 0.8093 0.0547 0.0078 0.038 Uiso 1 1 calc R . .
H1H2 H 0.8584 0.1555 0.0601 0.038 Uiso 1 1 calc R . .
H1H3 H 0.7556 0.1268 0.0016 0.038 Uiso 1 1 calc R . .
C2H C 0.7761(4) -0.0082(3) 0.1092(2) 0.0318(12) Uani 1 1 d . . .
H2H1 H 0.7318 -0.0517 0.1303 0.048 Uiso 1 1 calc R . .
H2H2 H 0.8439 0.0455 0.1393 0.048 Uiso 1 1 calc R . .
H2H3 H 0.7960 -0.0455 0.0798 0.048 Uiso 1 1 calc R . .
S1E S 0.80682(10) 0.47157(9) 0.31653(6) 0.0309(3) Uani 1 1 d . . .
S1G S 0.92591(10) 0.26827(8) 0.24361(5) 0.0282(3) Uani 1 1 d . . .
S1J S 0.92542(10) 0.50766(9) 0.56567(6) 0.0356(3) Uani 1 1 d . A 1
O7 O 0.5547(2) 0.1628(2) -0.05853(13) 0.0253(7) Uani 1 1 d . . .
H7 H 0.5082 0.1236 -0.0450 0.030 Uiso 1 1 calc R . .
O10 O 1.3343(2) 0.5602(2) 0.06493(14) 0.0241(7) Uani 1 1 d . . .
H10 H 1.3454 0.5115 0.0562 0.029 Uiso 1 1 calc R . .
O1G O 0.9244(3) 0.2307(2) 0.17942(14) 0.0331(8) Uani 1 1 d . . .
O9 O 1.0384(3) 0.3196(2) 0.11111(14) 0.0270(7) Uani 1 1 d . . .
H9 H 1.0009 0.3161 0.1357 0.032 Uiso 1 1 calc R . .
O1 O 0.8556(3) 0.2499(2) 0.40335(13) 0.0330(8) Uani 1 1 d . . .
H1 H 0.9237 0.2885 0.4119 0.040 Uiso 1 1 calc R . .
O11 O 0.8788(3) 0.7904(2) 0.19416(15) 0.0345(8) Uani 1 1 d . . .
O3 O 0.5740(3) 0.2465(2) 0.42517(15) 0.0360(9) Uani 1 1 d . . .
H3 H 0.5497 0.2852 0.4366 0.043 Uiso 1 1 calc R . .
O1E O 0.8392(3) 0.5558(2) 0.37191(15) 0.0396(9) Uani 1 1 d . . .
O8 O 0.7488(2) 0.3145(2) 0.15695(13) 0.0246(7) Uani 1 1 d . . .
H8 H 0.6882 0.2732 0.1594 0.030 Uiso 1 1 calc R . .
O2 O 0.9660(3) 0.2870(2) 0.62006(13) 0.0404(9) Uani 1 1 d . . .
H2 H 1.0198 0.3379 0.6192 0.049 Uiso 1 1 calc R . .
O1J O 0.9415(3) 0.6119(2) 0.57633(14) 0.0349(8) Uani 1 1 d . A 1
C35 C 0.8312(3) 0.3610(3) 0.02211(19) 0.0192(10) Uani 1 1 d . . .
H35 H 0.8944 0.4042 0.0127 0.023 Uiso 1 1 calc R . .
C39 C 1.1822(3) 0.4402(3) 0.08808(19) 0.0198(10) Uani 1 1 d . . .
H39 H 1.2073 0.3932 0.0786 0.024 Uiso 1 1 calc R . .
C41 C 1.2053(3) 0.6038(3) 0.09734(18) 0.0159(9) Uani 1 1 d . . .
O4 O 0.2145(3) 0.0110(3) 0.4245(2) 0.0616(12) Uani 1 1 d . . .
H4 H 0.2069 0.0620 0.4308 0.074 Uiso 1 1 calc R . .
C34 C 0.8378(3) 0.3677(3) 0.0836(2) 0.0193(10) Uani 1 1 d . . .
O6 O 0.3770(3) -0.4398(2) 0.29887(15) 0.0439(10) Uani 1 1 d . . .
C33 C 0.7449(3) 0.3037(3) 0.09670(19) 0.0199(10) Uani 1 1 d . . .
C53 C 1.2437(3) 0.7816(3) 0.12572(19) 0.0183(10) Uani 1 1 d . . .
C42 C 1.1092(3) 0.5751(3) 0.11436(18) 0.0174(9) Uani 1 1 d . . .
H42 H 1.0842 0.6222 0.1236 0.021 Uiso 1 1 calc R . .
C50 C 0.8628(3) 0.5669(3) 0.1083(2) 0.0227(10) Uani 1 1 d . . .
H50 H 0.8338 0.5283 0.0668 0.027 Uiso 1 1 calc R . .
C36 C 0.7375(3) 0.2948(3) -0.02589(19) 0.0172(9) Uani 1 1 d . . .
C43 C 1.0464(3) 0.4807(3) 0.11888(18) 0.0171(9) Uani 1 1 d . . .
C3 C 0.8883(4) 0.2432(3) 0.5631(2) 0.0333(12) Uani 1 1 d . . .
C32 C 0.6508(3) 0.2333(3) 0.04951(19) 0.0198(10) Uani 1 1 d . . .
H32 H 0.5891 0.1878 0.0588 0.024 Uiso 1 1 calc R . .
C7 C 0.6353(4) 0.1037(3) 0.38650(19) 0.0260(11) Uani 1 1 d . . .
H6 H 0.6502 0.1535 0.3629 0.031 Uiso 1 1 calc R . .
C46 C 0.9550(3) 0.5945(3) 0.2123(2) 0.0223(10) Uani 1 1 d . . .
H46 H 0.9906 0.5754 0.2433 0.027 Uiso 1 1 calc R . .
C57 C 1.2819(4) 0.9029(3) 0.2194(2) 0.0265(11) Uani 1 1 d . . .
H57 H 1.3222 0.9354 0.2614 0.032 Uiso 1 1 calc R . .
O12 O 1.1818(3) 1.0001(3) 0.21409(17) 0.0520(11) Uani 1 1 d . . .
C6 C 0.7254(4) 0.1521(3) 0.4481(2) 0.0309(12) Uani 1 1 d . . .
C37 C 0.9368(3) 0.4505(3) 0.13498(19) 0.0171(9) Uani 1 1 d . . .
H37 H 0.9444 0.4253 0.1717 0.021 Uiso 1 1 calc R . .
C15 C 0.6376(4) 0.0167(3) 0.3489(2) 0.0292(11) Uani 1 1 d . . .
C45 C 0.9154(3) 0.5377(3) 0.15253(19) 0.0168(9) Uani 1 1 d . . .
C40 C 1.2405(3) 0.5335(3) 0.08323(19) 0.0198(10) Uani 1 1 d . . .
C48 C 0.8936(4) 0.7083(3) 0.1840(2) 0.0255(11) Uani 1 1 d . . .
C8 C 0.4954(4) 0.1523(3) 0.4161(2) 0.0298(12) Uani 1 1 d . . .
C31 C 0.6471(3) 0.2297(3) -0.0105(2) 0.0197(10) Uani 1 1 d . . .
C2 C 0.9131(4) 0.2690(3) 0.5116(2) 0.0302(12) Uani 1 1 d . . .
H11 H 0.9855 0.3179 0.5154 0.036 Uiso 1 1 calc R . .
C55 C 1.1413(4) 0.8740(3) 0.1287(2) 0.0351(12) Uani 1 1 d . . .
H55 H 1.0846 0.8871 0.1084 0.042 Uiso 1 1 calc R . .
C47 C 0.9443(4) 0.6804(3) 0.2288(2) 0.0245(11) Uani 1 1 d . . .
H47 H 0.9720 0.7183 0.2704 0.029 Uiso 1 1 calc R . .
C44 C 1.2718(3) 0.7071(3) 0.09231(19) 0.0188(10) Uani 1 1 d . . .
H44 H 1.3517 0.7281 0.1133 0.023 Uiso 1 1 calc R . .
C49 C 0.8514(4) 0.6509(3) 0.1232(2) 0.0285(11) Uani 1 1 d . . .
H49 H 0.8151 0.6695 0.0922 0.034 Uiso 1 1 calc R . .
C56 C 1.2035(4) 0.9263(3) 0.1893(2) 0.0315(12) Uani 1 1 d . . .
C58 C 1.3010(3) 0.8307(3) 0.1870(2) 0.0211(10) Uani 1 1 d . . .
H58 H 1.3550 0.8150 0.2077 0.025 Uiso 1 1 calc R . .
C29 C 0.3265(5) -0.4995(4) 0.2363(2) 0.0518(16) Uani 1 1 d . . .
H29A H 0.3489 -0.4588 0.2083 0.062 Uiso 1 1 calc R . .
H29B H 0.2444 -0.5310 0.2262 0.062 Uiso 1 1 calc R . .
C38 C 1.0874(3) 0.4141(3) 0.10664(19) 0.0202(10) Uani 1 1 d . . .
C54 C 1.1616(4) 0.8029(3) 0.0977(2) 0.0252(11) Uani 1 1 d . . .
H54 H 1.1183 0.7679 0.0563 0.030 Uiso 1 1 calc R . .
C5 C 0.7052(4) 0.1280(3) 0.5007(2) 0.0356(13) Uani 1 1 d . . .
H5 H 0.6333 0.0784 0.4970 0.043 Uiso 1 1 calc R . .
C14 C 0.2520(4) -0.1499(3) 0.3847(2) 0.0338(13) Uani 1 1 d . . .
H14 H 0.1841 -0.1614 0.3529 0.041 Uiso 1 1 calc R . .
C23 C 0.2877(4) -0.2252(3) 0.3600(2) 0.0338(13) Uani 1 1 d . . .
C12 C 0.4414(4) -0.0181(3) 0.38663(19) 0.0286(11) Uani 1 1 d . . .
H12 H 0.4578 -0.0697 0.3727 0.034 Uiso 1 1 calc R . .
C13 C 0.5213(4) 0.0779(3) 0.39533(19) 0.0273(11) Uani 1 1 d . . .
C20 C 0.5999(4) -0.0101(4) 0.2857(2) 0.0402(13) Uani 1 1 d . . .
H20 H 0.5768 0.0296 0.2658 0.048 Uiso 1 1 calc R . .
C25 C 0.2715(4) -0.3509(4) 0.2767(2) 0.0354(13) Uani 1 1 d . . .
H25 H 0.2392 -0.3878 0.2348 0.042 Uiso 1 1 calc R . .
C1 C 0.8333(4) 0.2241(3) 0.4547(2) 0.0294(12) Uani 1 1 d . . .
C28 C 0.3659(4) -0.2421(4) 0.3980(2) 0.0382(14) Uani 1 1 d . . .
H28 H 0.3994 -0.2044 0.4397 0.046 Uiso 1 1 calc R . .
C1G C 0.8079(4) 0.1756(4) 0.2544(2) 0.0371(13) Uani 1 1 d . . .
H1G1 H 0.7401 0.1715 0.2284 0.056 Uiso 1 1 calc R . .
H1G2 H 0.8104 0.1916 0.2974 0.056 Uiso 1 1 calc R . .
H1G3 H 0.8080 0.1124 0.2431 0.056 Uiso 1 1 calc R . .
C22 C 0.5884(5) -0.3738(4) 0.1742(3) 0.0506(16) Uani 1 1 d . . .
H22A H 0.6653 -0.3633 0.1846 0.076 Uiso 1 1 calc R . .
H22B H 0.5537 -0.4010 0.1298 0.076 Uiso 1 1 calc R . .
H22C H 0.5466 -0.4197 0.1950 0.076 Uiso 1 1 calc R . .
C26 C 0.3466(4) -0.3677(4) 0.3154(2) 0.0382(13) Uani 1 1 d . . .
C27 C 0.3956(4) -0.3115(4) 0.3768(2) 0.0383(13) Uani 1 1 d . . .
H27 H 0.4490 -0.3215 0.4035 0.046 Uiso 1 1 calc R . .
C24 C 0.2430(4) -0.2793(3) 0.2993(2) 0.0328(12) Uani 1 1 d . . .
H24 H 0.1916 -0.2676 0.2722 0.039 Uiso 1 1 calc R . .
C1E C 0.7076(4) 0.4772(4) 0.2580(2) 0.0375(13) Uani 1 1 d . . .
H1E1 H 0.6461 0.4761 0.2729 0.056 Uiso 1 1 calc R . .
H1E2 H 0.6790 0.4207 0.2222 0.056 Uiso 1 1 calc R . .
H1E3 H 0.7429 0.5379 0.2464 0.056 Uiso 1 1 calc R . .
O5 O 0.6278(4) -0.2451(4) 0.2539(3) 0.0938(17) Uani 1 1 d . . .
C2G C 1.0296(4) 0.2506(4) 0.2915(2) 0.0449(14) Uani 1 1 d . . .
H2G1 H 1.0091 0.1807 0.2815 0.067 Uiso 1 1 calc R . .
H2G2 H 1.0354 0.2740 0.3345 0.067 Uiso 1 1 calc R . .
H2G3 H 1.1013 0.2874 0.2847 0.067 Uiso 1 1 calc R . .
C9 C 0.3954(4) 0.1315(4) 0.4274(2) 0.0401(14) Uani 1 1 d . . .
H13 H 0.3797 0.1831 0.4421 0.048 Uiso 1 1 calc R . .
C51 C 0.9302(5) 0.8556(4) 0.2551(2) 0.0497(16) Uani 1 1 d . . .
H51A H 1.0110 0.8765 0.2682 0.060 Uiso 1 1 calc R . .
H51B H 0.8968 0.8228 0.2844 0.060 Uiso 1 1 calc R . .
C11 C 0.3389(4) -0.0429(3) 0.3972(2) 0.0319(12) Uani 1 1 d . . .
C4 C 0.7822(4) 0.1708(4) 0.5582(2) 0.0361(13) Uani 1 1 d . . .
C2E C 0.7152(4) 0.3643(3) 0.3315(2) 0.0422(14) Uani 1 1 d . . .
H2E1 H 0.7573 0.3481 0.3632 0.063 Uiso 1 1 calc R . .
H2E2 H 0.6792 0.3098 0.2939 0.063 Uiso 1 1 calc R . .
H2E3 H 0.6585 0.3756 0.3455 0.063 Uiso 1 1 calc R . .
C10 C 0.3170(4) 0.0336(4) 0.4172(2) 0.0417(14) Uani 1 1 d . . .
C16 C 0.6704(4) -0.0442(4) 0.3755(3) 0.0488(15) Uani 1 1 d . . .
H16 H 0.6976 -0.0267 0.4189 0.059 Uiso 1 1 calc R . .
C18 C 0.6287(5) -0.1520(4) 0.2808(4) 0.072(2) Uani 1 1 d . . .
C59 C 1.2408(5) 1.0532(5) 0.2778(3) 0.072(2) Uani 1 1 d . . .
H59A H 1.3216 1.0758 0.2857 0.086 Uiso 1 1 calc R . .
H59B H 1.2141 1.0105 0.3043 0.086 Uiso 1 1 calc R . .
C1J C 0.8873(5) 0.4712(4) 0.6300(2) 0.0471(15) Uani 1 1 d . A 1
H1J1 H 0.9500 0.5109 0.6674 0.071 Uiso 1 1 calc R A 1
H1J2 H 0.8676 0.4018 0.6244 0.071 Uiso 1 1 calc R A 1
H1J3 H 0.8233 0.4810 0.6338 0.071 Uiso 1 1 calc R A 1
C21 C 0.5878(6) -0.2605(8) 0.1983(4) 0.112(4) Uani 1 1 d . . .
H21A H 0.6358 -0.2095 0.1819 0.135 Uiso 1 1 calc R . .
H21B H 0.5118 -0.2673 0.1876 0.135 Uiso 1 1 calc R . .
C19 C 0.5946(4) -0.0945(5) 0.2501(3) 0.0577(18) Uani 1 1 d . . .
H19 H 0.5688 -0.1122 0.2066 0.069 Uiso 1 1 calc R . .
C52 C 0.9096(6) 0.9437(4) 0.2527(3) 0.068(2) Uani 1 1 d . . .
H52A H 0.9458 0.9769 0.2249 0.103 Uiso 1 1 calc R . .
H52B H 0.9404 0.9895 0.2938 0.103 Uiso 1 1 calc R . .
H52C H 0.8295 0.9214 0.2378 0.103 Uiso 1 1 calc R . .
C17 C 0.6658(5) -0.1265(5) 0.3431(4) 0.073(2) Uani 1 1 d . . .
H17 H 0.6882 -0.1662 0.3635 0.088 Uiso 1 1 calc R . .
C2J C 0.7944(5) 0.4345(4) 0.5085(3) 0.0577(17) Uani 1 1 d . A 1
H2J1 H 0.7370 0.4448 0.5223 0.086 Uiso 1 1 calc R A 1
H2J2 H 0.7761 0.3651 0.5013 0.086 Uiso 1 1 calc R A 1
H2J3 H 0.7981 0.4531 0.4704 0.086 Uiso 1 1 calc R A 1
C30 C 0.3651(6) -0.5763(5) 0.2297(3) 0.072(2) Uani 1 1 d . . .
H30A H 0.4466 -0.5443 0.2417 0.108 Uiso 1 1 calc R . .
H30B H 0.3349 -0.6163 0.1869 0.108 Uiso 1 1 calc R . .
H30C H 0.3390 -0.6184 0.2560 0.108 Uiso 1 1 calc R . .
C60 C 1.2187(7) 1.1392(6) 0.2908(4) 0.132(4) Uani 1 1 d . . .
H60A H 1.2340 1.1747 0.2600 0.198 Uiso 1 1 calc R . .
H60B H 1.2669 1.1831 0.3316 0.198 Uiso 1 1 calc R . .
H60C H 1.1407 1.1161 0.2895 0.198 Uiso 1 1 calc R . .
S1B S 0.43708(10) 0.38631(9) 0.00043(6) 0.0334(3) Uani 1 1 d . . .
O1B O 0.3587(3) 0.3972(2) 0.03336(18) 0.0471(10) Uani 1 1 d . . .
C1B C 0.5562(4) 0.4040(4) 0.0565(2) 0.0412(13) Uani 1 1 d . . .
H1B1 H 0.5975 0.4728 0.0810 0.062 Uiso 1 1 calc R . .
H1B2 H 0.6039 0.3871 0.0362 0.062 Uiso 1 1 calc R . .
H1B3 H 0.5331 0.3619 0.0832 0.062 Uiso 1 1 calc R . .
C2B C 0.3810(4) 0.2587(3) -0.0335(3) 0.0473(15) Uani 1 1 d . . .
H2B1 H 0.3684 0.2239 -0.0021 0.071 Uiso 1 1 calc R . .
H2B2 H 0.4332 0.2465 -0.0520 0.071 Uiso 1 1 calc R . .
H2B3 H 0.3102 0.2352 -0.0653 0.071 Uiso 1 1 calc R . .
S1D S 0.47430(12) 0.41407(10) 0.39982(6) 0.0442(4) Uani 1 1 d . . .
O1D O 0.5144(3) 0.3885(2) 0.45704(15) 0.0438(9) Uani 1 1 d . . .
C1D C 0.5683(5) 0.5403(4) 0.4107(3) 0.0554(16) Uani 1 1 d . . .
H1D1 H 0.5751 0.5796 0.4503 0.083 Uiso 1 1 calc R . .
H1D2 H 0.5398 0.5633 0.3777 0.083 Uiso 1 1 calc R . .
H1D3 H 0.6415 0.5470 0.4102 0.083 Uiso 1 1 calc R . .
C2D C 0.3562(5) 0.4273(4) 0.4062(3) 0.0491(15) Uani 1 1 d . . .
H2D1 H 0.2968 0.3641 0.4052 0.074 Uiso 1 1 calc R . .
H2D2 H 0.3304 0.4495 0.3719 0.074 Uiso 1 1 calc R . .
H2D3 H 0.3759 0.4757 0.4449 0.074 Uiso 1 1 calc R . .
S1C S 0.15946(12) 0.16180(10) 0.06399(9) 0.0588(5) Uani 1 1 d . . .
S1F S 0.4657(4) 0.1269(4) 0.1822(3) 0.0276(19) Uiso 0.40 1 d PD B 1
O1F O 0.5756(4) 0.2117(4) 0.1908(3) 0.0303(18) Uiso 0.40 1 d PD B 1
O1C O 0.1758(4) 0.0798(3) 0.0317(3) 0.108(2) Uani 1 1 d . . .
C2C C 0.0656(4) 0.1095(4) 0.1058(3) 0.0456(14) Uani 1 1 d . . .
H2C1 H -0.0038 0.0549 0.0775 0.068 Uiso 1 1 calc R . .
H2C2 H 0.0497 0.1595 0.1268 0.068 Uiso 1 1 calc R . .
H2C3 H 0.0993 0.0853 0.1361 0.068 Uiso 1 1 calc R . .
C1C C 0.0671(5) 0.1764(4) 0.0064(3) 0.0520(16) Uani 1 1 d . . .
H1C1 H 0.1054 0.2038 -0.0224 0.078 Uiso 1 1 calc R . .
H1C2 H 0.0422 0.2209 0.0253 0.078 Uiso 1 1 calc R . .
H1C3 H 0.0026 0.1124 -0.0156 0.078 Uiso 1 1 calc R . .
C2F C 0.4597(10) 0.0241(7) 0.1316(6) 0.014(4) Uiso 0.40 1 d PD B 1
H2F1 H 0.5125 0.0048 0.1528 0.021 Uiso 0.40 1 calc PR B 1
H2F2 H 0.4789 0.0420 0.0954 0.021 Uiso 0.40 1 calc PR B 1
H2F3 H 0.3843 -0.0309 0.1189 0.021 Uiso 0.40 1 calc PR B 1
C1F C 0.3649(10) 0.1378(10) 0.1316(6) 0.029(3) Uiso 0.40 1 d PD B 1
H1F1 H 0.3553 0.1929 0.1512 0.043 Uiso 0.40 1 calc PR B 1
H1F2 H 0.2944 0.0772 0.1196 0.043 Uiso 0.40 1 calc PR B 1
H1F3 H 0.3876 0.1495 0.0951 0.043 Uiso 0.40 1 calc PR B 1
S2F S 0.4596(3) 0.1631(3) 0.14706(17) 0.0194(8) Uiso 0.30 1 d PD C 2
C4F C 0.4080(11) 0.0397(8) 0.1201(5) 0.009(3) Uiso 0.30 1 d PD C 2
H4F1 H 0.4407 0.0256 0.0885 0.013 Uiso 0.30 1 calc PR C 2
H4F2 H 0.3270 0.0090 0.1026 0.013 Uiso 0.30 1 calc PR C 2
H4F3 H 0.4266 0.0134 0.1538 0.013 Uiso 0.30 1 calc PR C 2
C3F C 0.3865(10) 0.1616(10) 0.2020(6) 0.022(3) Uiso 0.30 1 d PD C 2
H3F1 H 0.4061 0.2290 0.2230 0.032 Uiso 0.30 1 calc PR C 2
H3F2 H 0.4070 0.1301 0.2321 0.032 Uiso 0.30 1 calc PR C 2
H3F3 H 0.3063 0.1249 0.1813 0.032 Uiso 0.30 1 calc PR C 2
O2F O 0.5756(4) 0.2117(4) 0.1908(3) 0.0303(18) Uiso 0.30 1 d PD C 2
C1I C -0.0292(9) 0.0759(9) 0.4385(6) 0.027(3) Uiso 0.40 1 d PD D 1
H1I1 H -0.0775 0.0560 0.3964 0.041 Uiso 0.40 1 calc PR D 1
H1I2 H -0.0703 0.0818 0.4673 0.041 Uiso 0.40 1 calc PR D 1
H1I3 H -0.0049 0.0266 0.4442 0.041 Uiso 0.40 1 calc PR D 1
S1I S 0.0840(3) 0.1863(3) 0.45158(18) 0.0289(9) Uiso 0.40 1 d PD D 1
O1I O 0.1550(7) 0.1669(6) 0.4174(4) 0.034(2) Uiso 0.40 1 d PD D 1
C2I C 0.1534(12) 0.2064(13) 0.5235(5) 0.072(5) Uiso 0.40 1 d PD D 1
H2I1 H 0.2214 0.2692 0.5366 0.108 Uiso 0.40 1 calc PR D 1
H2I2 H 0.1728 0.1535 0.5268 0.108 Uiso 0.40 1 calc PR D 1
H2I3 H 0.1068 0.2082 0.5499 0.108 Uiso 0.40 1 calc PR D 1
S2I S 0.1081(5) 0.1284(4) 0.5017(3) 0.0597(15) Uiso 0.30 1 d PD E 2
O2I O 0.2016(11) 0.1595(12) 0.4784(7) 0.086(5) Uiso 0.30 1 d PD E 2
C4I C 0.1396(15) 0.2305(14) 0.5549(8) 0.062(6) Uiso 0.30 1 d PD E 2
H4I1 H 0.2056 0.2465 0.5883 0.092 Uiso 0.30 1 calc PR E 2
H4I2 H 0.0769 0.2197 0.5712 0.092 Uiso 0.30 1 calc PR E 2
H4I3 H 0.1547 0.2849 0.5364 0.092 Uiso 0.30 1 calc PR E 2
C3I C -0.0034(14) 0.117(2) 0.4482(8) 0.072(9) Uiso 0.30 1 d PD E 2
H3I1 H -0.0298 0.0595 0.4137 0.108 Uiso 0.30 1 calc PR E 2
H3I2 H 0.0186 0.1761 0.4335 0.108 Uiso 0.30 1 calc PR E 2
H3I3 H -0.0631 0.1103 0.4665 0.108 Uiso 0.30 1 calc PR E 2
S3I S 0.1151(5) 0.2043(4) 0.4767(3) 0.0425(14) Uiso 0.30 1 d PD F 3
C5I C -0.0026(18) 0.087(2) 0.4392(12) 0.19(3) Uiso 0.30 1 d PD F 3
H5I1 H -0.0339 0.0846 0.3967 0.283 Uiso 0.30 1 calc PR F 3
H5I2 H -0.0589 0.0772 0.4606 0.283 Uiso 0.30 1 calc PR F 3
H5I3 H 0.0202 0.0360 0.4397 0.283 Uiso 0.30 1 calc PR F 3
O3I O 0.1945(12) 0.1869(12) 0.4497(7) 0.068(5) Uiso 0.30 1 d PD F 3
C6I C 0.1471(16) 0.1846(17) 0.5456(7) 0.051(6) Uiso 0.30 1 d PD F 3
H6I1 H 0.2125 0.2434 0.5737 0.076 Uiso 0.30 1 calc PR F 3
H6I2 H 0.1633 0.1290 0.5410 0.076 Uiso 0.30 1 calc PR F 3
H6I3 H 0.0840 0.1700 0.5620 0.076 Uiso 0.30 1 calc PR F 3
S3F S 0.4749(5) 0.1188(5) 0.1887(3) 0.020(2) Uiso 0.30 1 d PD G 3
O3F O 0.5890(8) 0.1914(8) 0.1922(5) 0.019(3) Uiso 0.30 1 d PD G 3
C5F C 0.402(2) 0.169(2) 0.1480(15) 0.117(14) Uiso 0.30 1 d PD G 3
H5F1 H 0.4009 0.2219 0.1765 0.175 Uiso 0.30 1 calc PR G 3
H5F2 H 0.3252 0.1177 0.1265 0.175 Uiso 0.30 1 calc PR G 3
H5F3 H 0.4380 0.1946 0.1181 0.175 Uiso 0.30 1 calc PR G 3
C6F C 0.458(2) 0.0299(15) 0.1252(14) 0.12(2) Uiso 0.30 1 d PD G 3
H6F1 H 0.4947 -0.0078 0.1386 0.185 Uiso 0.30 1 calc PR G 3
H6F2 H 0.4902 0.0621 0.0960 0.185 Uiso 0.30 1 calc PR G 3
H6F3 H 0.3781 -0.0143 0.1053 0.185 Uiso 0.30 1 calc PR G 3

loop_
_atom_site_aniso_label
_atom_site_aniso_U_11
_atom_site_aniso_U_22
_atom_site_aniso_U_33
_atom_site_aniso_U_23
_atom_site_aniso_U_13
_atom_site_aniso_U_12
S1H 0.0238(6) 0.0224(6) 0.0367(7) 0.0115(5) 0.0158(6) 0.0060(5)
O1H 0.0160(17) 0.0316(19) 0.040(2) 0.0121(16) 0.0097(15) -0.0051(15)
C1H 0.022(2) 0.018(2) 0.032(3) 0.007(2) 0.014(2) 0.003(2)
C2H 0.033(3) 0.020(3) 0.036(3) 0.011(2) 0.010(2) 0.005(2)
S1E 0.0233(6) 0.0292(7) 0.0328(7) 0.0059(6) 0.0074(5) 0.0070(6)
S1G 0.0330(7) 0.0238(6) 0.0271(7) 0.0044(5) 0.0106(5) 0.0129(6)
S1J 0.0264(7) 0.0283(7) 0.0355(8) 0.0049(6) 0.0092(6) -0.0005(6)
O7 0.0152(16) 0.0186(17) 0.0283(18) 0.0076(14) 0.0066(14) -0.0050(13)
O10 0.0173(16) 0.0183(16) 0.0377(19) 0.0093(15) 0.0130(14) 0.0065(14)
O1G 0.046(2) 0.0250(18) 0.0260(18) 0.0093(14) 0.0189(16) 0.0108(16)
O9 0.0293(19) 0.0171(16) 0.039(2) 0.0126(14) 0.0185(15) 0.0093(14)
O1 0.0259(18) 0.0309(19) 0.0213(18) 0.0081(15) 0.0077(15) -0.0062(15)
O11 0.047(2) 0.0213(18) 0.039(2) 0.0069(15) 0.0126(17) 0.0195(17)
O3 0.035(2) 0.0186(17) 0.040(2) 0.0013(16) 0.0155(17) -0.0002(15)
O1E 0.0316(19) 0.0265(19) 0.034(2) -0.0017(15) 0.0062(16) -0.0051(16)
O8 0.0168(16) 0.0229(17) 0.0244(18) 0.0089(14) 0.0073(14) -0.0007(14)
O2 0.029(2) 0.038(2) 0.0191(18) 0.0068(15) -0.0002(15) -0.0125(16)
O1J 0.0314(19) 0.0263(18) 0.036(2) 0.0120(15) 0.0126(16) 0.0011(15)
C35 0.015(2) 0.015(2) 0.027(3) 0.0092(19) 0.011(2) 0.0034(19)
C39 0.016(2) 0.018(2) 0.024(3) 0.0050(19) 0.0061(19) 0.0063(19)
C41 0.012(2) 0.014(2) 0.017(2) 0.0037(18) 0.0020(18) 0.0021(18)
O4 0.048(2) 0.044(2) 0.082(3) 0.010(2) 0.048(2) 0.001(2)
C34 0.019(2) 0.013(2) 0.026(3) 0.0055(19) 0.008(2) 0.0072(19)
O6 0.052(2) 0.035(2) 0.0232(19) 0.0055(16) -0.0009(17) 0.0073(19)
C33 0.018(2) 0.015(2) 0.023(3) 0.0054(19) 0.007(2) 0.0046(19)
C53 0.016(2) 0.010(2) 0.024(3) 0.0067(19) 0.010(2) 0.0005(18)
C42 0.017(2) 0.016(2) 0.015(2) 0.0050(18) 0.0019(18) 0.0051(19)
C50 0.017(2) 0.020(2) 0.023(3) 0.003(2) 0.005(2) 0.003(2)
C36 0.015(2) 0.012(2) 0.024(2) 0.0054(18) 0.0077(19) 0.0047(18)
C43 0.015(2) 0.017(2) 0.015(2) 0.0049(18) 0.0033(18) 0.0046(19)
C3 0.030(3) 0.029(3) 0.015(3) 0.004(2) 0.001(2) -0.006(2)
C32 0.019(2) 0.015(2) 0.028(3) 0.0077(19) 0.013(2) 0.0058(19)
C7 0.027(3) 0.016(2) 0.021(3) 0.0058(19) 0.008(2) -0.003(2)
C46 0.017(2) 0.021(2) 0.024(3) 0.010(2) 0.007(2) 0.003(2)
C57 0.026(3) 0.018(2) 0.028(3) 0.006(2) 0.006(2) 0.006(2)
O12 0.044(2) 0.037(2) 0.060(3) -0.0206(19) -0.0117(19) 0.0295(19)
C6 0.023(3) 0.027(3) 0.021(3) 0.006(2) 0.004(2) -0.006(2)
C37 0.017(2) 0.014(2) 0.021(2) 0.0076(18) 0.0065(19) 0.0059(19)
C15 0.018(2) 0.022(3) 0.033(3) 0.005(2) 0.005(2) -0.002(2)
C45 0.011(2) 0.016(2) 0.021(2) 0.0080(19) 0.0101(19) 0.0016(18)
C40 0.014(2) 0.019(2) 0.023(2) 0.0060(19) 0.0056(19) 0.0039(19)
C48 0.025(3) 0.015(2) 0.037(3) 0.008(2) 0.013(2) 0.008(2)
C8 0.029(3) 0.018(3) 0.023(3) 0.000(2) 0.008(2) -0.004(2)
C31 0.012(2) 0.016(2) 0.030(3) 0.006(2) 0.008(2) 0.0048(19)
C2 0.026(3) 0.021(2) 0.021(3) 0.003(2) 0.006(2) -0.008(2)
C55 0.025(3) 0.028(3) 0.045(3) 0.004(2) -0.001(2) 0.013(2)
C47 0.021(2) 0.021(2) 0.024(3) 0.003(2) 0.007(2) 0.004(2)
C44 0.014(2) 0.013(2) 0.023(2) 0.0037(19) 0.0042(19) 0.0023(18)
C49 0.024(3) 0.027(3) 0.033(3) 0.011(2) 0.007(2) 0.011(2)
C56 0.026(3) 0.017(2) 0.042(3) -0.003(2) 0.008(2) 0.008(2)
C58 0.018(2) 0.019(2) 0.026(3) 0.011(2) 0.008(2) 0.007(2)
C29 0.066(4) 0.052(4) 0.024(3) 0.004(3) -0.002(3) 0.025(3)
C38 0.017(2) 0.013(2) 0.024(2) 0.0082(19) 0.0045(19) 0.0009(19)
C54 0.019(2) 0.016(2) 0.030(3) 0.004(2) 0.003(2) 0.002(2)
C5 0.022(3) 0.028(3) 0.025(3) 0.003(2) 0.006(2) -0.015(2)
C14 0.029(3) 0.029(3) 0.019(3) 0.004(2) 0.003(2) -0.006(2)
C23 0.027(3) 0.029(3) 0.021(3) 0.009(2) 0.002(2) -0.007(2)
C12 0.032(3) 0.021(2) 0.016(2) 0.007(2) 0.001(2) -0.001(2)
C13 0.022(3) 0.026(3) 0.014(2) 0.002(2) 0.003(2) -0.004(2)
C20 0.029(3) 0.041(3) 0.036(3) -0.003(3) 0.005(2) 0.011(3)
C25 0.032(3) 0.032(3) 0.016(3) 0.008(2) 0.001(2) -0.006(2)
C1 0.033(3) 0.027(3) 0.019(3) 0.010(2) 0.012(2) 0.002(2)
C28 0.045(3) 0.023(3) 0.018(3) 0.005(2) 0.001(2) -0.006(2)
C1G 0.038(3) 0.040(3) 0.024(3) 0.010(2) 0.013(2) 0.009(3)
C22 0.053(4) 0.038(3) 0.051(4) -0.007(3) 0.002(3) 0.026(3)
C26 0.040(3) 0.027(3) 0.029(3) 0.010(2) 0.007(3) 0.000(2)
C27 0.035(3) 0.031(3) 0.023(3) 0.009(2) -0.004(2) -0.003(2)
C24 0.027(3) 0.027(3) 0.025(3) 0.012(2) 0.007(2) -0.005(2)
C1E 0.028(3) 0.033(3) 0.039(3) 0.007(2) 0.004(2) 0.008(2)
O5 0.055(3) 0.123(5) 0.094(4) 0.055(4) 0.013(3) 0.029(3)
C2G 0.041(3) 0.060(4) 0.041(3) 0.009(3) 0.011(3) 0.031(3)
C9 0.039(3) 0.028(3) 0.038(3) -0.001(2) 0.021(3) 0.001(2)
C51 0.082(4) 0.030(3) 0.035(3) 0.004(3) 0.018(3) 0.026(3)
C11 0.025(3) 0.028(3) 0.019(3) 0.008(2) 0.005(2) -0.007(2)
C4 0.029(3) 0.031(3) 0.023(3) 0.007(2) 0.006(2) -0.007(2)
C2E 0.047(3) 0.022(3) 0.039(3) 0.005(2) 0.004(3) 0.004(2)
C10 0.033(3) 0.043(3) 0.030(3) 0.002(3) 0.016(2) 0.000(3)
C16 0.042(3) 0.034(3) 0.059(4) 0.014(3) 0.010(3) 0.008(3)
C18 0.032(4) 0.025(3) 0.139(8) -0.015(4) 0.024(4) 0.011(3)
C59 0.061(4) 0.059(4) 0.067(4) -0.042(3) -0.024(3) 0.043(4)
C1J 0.051(4) 0.034(3) 0.045(3) 0.015(3) 0.018(3) 0.007(3)
C21 0.086(6) 0.268(12) 0.080(6) 0.116(7) 0.051(5) 0.134(7)
C19 0.030(3) 0.056(4) 0.046(4) -0.027(3) -0.001(3) 0.003(3)
C52 0.131(6) 0.035(3) 0.057(4) 0.012(3) 0.034(4) 0.053(4)
C17 0.054(4) 0.040(4) 0.104(6) 0.004(4) 0.008(4) 0.015(3)
C2J 0.043(4) 0.044(4) 0.043(4) -0.011(3) -0.008(3) 0.000(3)
C30 0.100(6) 0.069(5) 0.035(4) 0.003(3) -0.002(4) 0.044(4)
C60 0.110(7) 0.107(7) 0.132(7) -0.084(6) -0.063(6) 0.095(6)
S1B 0.0277(7) 0.0200(6) 0.0536(9) 0.0092(6) 0.0171(6) 0.0103(5)
O1B 0.039(2) 0.030(2) 0.090(3) 0.019(2) 0.044(2) 0.0195(18)
C1B 0.041(3) 0.035(3) 0.048(3) 0.007(3) 0.012(3) 0.020(3)
C2B 0.039(3) 0.021(3) 0.077(4) 0.005(3) 0.017(3) 0.013(3)
S1D 0.0466(9) 0.0379(8) 0.0325(8) 0.0034(6) 0.0046(7) 0.0113(7)
O1D 0.047(2) 0.034(2) 0.036(2) 0.0072(17) 0.0031(17) 0.0110(18)
C1D 0.058(4) 0.046(4) 0.049(4) 0.013(3) 0.010(3) 0.016(3)
C2D 0.049(4) 0.050(4) 0.044(3) 0.012(3) 0.007(3) 0.022(3)
S1C 0.0342(8) 0.0266(8) 0.1142(15) 0.0049(8) 0.0343(9) 0.0129(7)
O1C 0.096(4) 0.044(3) 0.221(6) 0.025(3) 0.109(4) 0.043(3)
C2C 0.035(3) 0.029(3) 0.065(4) 0.004(3) 0.013(3) 0.013(3)
C1C 0.050(4) 0.041(3) 0.051(4) -0.001(3) 0.021(3) 0.011(3)

loop_
_atom_type_symbol
_atom_type_description
_atom_type_scat_dispersion_real
_atom_type_scat_dispersion_imag
_atom_type_scat_source
C C 0.0033 0.0016 'International Tables Vol C Tables 4.2.6.8 and 6.1.1.4'
H H 0.0000 0.0000 'International Tables Vol C Tables 4.2.6.8 and 6.1.1.4'
O O 0.0106 0.0060 'International Tables Vol C Tables 4.2.6.8 and 6.1.1.4'
S S 0.1246 0.1234 'International Tables Vol C Tables 4.2.6.8 and 6.1.1.4'

loop_
_geom_angle_atom_site_label_1
_geom_angle_atom_site_label_2
_geom_angle_atom_site_label_3
_geom_angle
_geom_angle_site_symmetry_1
_geom_angle_site_symmetry_3
O1H S1H C1H 104.5(2) . .
O1H S1H C2H 105.3(2) . .
C1H S1H C2H 98.2(2) . .
S1H C1H H1H1 109.5 . .
S1H C1H H1H2 109.5 . .
H1H1 C1H H1H2 109.5 . .
S1H C1H H1H3 109.5 . .
H1H1 C1H H1H3 109.5 . .
H1H2 C1H H1H3 109.5 . .
S1H C2H H2H1 109.5 . .
S1H C2H H2H2 109.5 . .
H2H1 C2H H2H2 109.5 . .
S1H C2H H2H3 109.5 . .
H2H1 C2H H2H3 109.5 . .
H2H2 C2H H2H3 109.5 . .
O1E S1E C2E 106.0(2) . .
O1E S1E C1E 106.2(2) . .
C2E S1E C1E 97.7(2) . .
O1G S1G C1G 105.7(2) . .
O1G S1G C2G 105.0(2) . .
C1G S1G C2G 97.8(3) . .
O1J S1J C2J 105.0(3) . .
O1J S1J C1J 104.5(2) . .
C2J S1J C1J 98.9(3) . .
C31 O7 H7 109.5 . .
C40 O10 H10 109.5 . .
C38 O9 H9 109.5 . .
C1 O1 H1 109.5 . .
C48 O11 C51 116.7(4) . .
C8 O3 H3 109.5 . .
C33 O8 H8 109.5 . .
C3 O2 H2 109.5 . .
C36 C35 C34 123.4(4) . .
C36 C35 H35 118.3 . .
C34 C35 H35 118.3 . .
C40 C39 C38 120.8(4) . .
C40 C39 H39 119.6 . .
C38 C39 H39 119.6 . .
C42 C41 C40 117.4(4) . .
C42 C41 C44 122.9(4) . .
C40 C41 C44 119.6(4) . .
C10 O4 H4 109.5 . .
C33 C34 C35 117.6(4) . .
C33 C34 C37 120.4(4) . .
C35 C34 C37 121.4(4) . .
C26 O6 C29 116.5(4) . .
O8 C33 C34 117.6(4) . .
O8 C33 C32 121.9(4) . .
C34 C33 C32 120.5(4) . .
C58 C53 C54 117.4(4) . .
C58 C53 C44 119.7(4) . .
C54 C53 C44 122.9(4) . .
C41 C42 C43 124.0(4) . .
C41 C42 H42 118.0 . .
C43 C42 H42 118.0 . .
C49 C50 C45 121.6(4) . .
C49 C50 H50 119.2 . .
C45 C50 H50 119.2 . .
C35 C36 C31 116.9(4) . .
C35 C36 C44 123.0(4) . 2_765
C31 C36 C44 120.0(4) . 2_765
C38 C43 C42 116.4(4) . .
C38 C43 C37 121.3(4) . .
C42 C43 C37 122.2(4) . .
O2 C3 C2 121.6(4) . .
O2 C3 C4 118.0(4) . .
C2 C3 C4 120.3(4) . .
C31 C32 C33 120.1(4) . .
C31 C32 H32 120.0 . .
C33 C32 H32 120.0 . .
C15 C7 C6 113.0(4) . .
C15 C7 C13 112.2(4) . .
C6 C7 C13 110.3(4) . .
C15 C7 H6 107.0 . .
C6 C7 H6 107.0 . .
C13 C7 H6 107.0 . .
C45 C46 C47 121.9(4) . .
C45 C46 H46 119.1 . .
C47 C46 H46 119.1 . .
C56 C57 C58 119.1(4) . .
C56 C57 H57 120.4 . .
C58 C57 H57 120.4 . .
C56 O12 C59 117.1(4) . .
C5 C6 C1 116.5(4) . .
C5 C6 C7 121.7(4) . .
C1 C6 C7 121.8(4) . .
C45 C37 C34 110.7(3) . .
C45 C37 C43 111.7(3) . .
C34 C37 C43 112.2(3) . .
C45 C37 H37 107.3 . .
C34 C37 H37 107.3 . .
C43 C37 H37 107.3 . .
C20 C15 C16 116.6(5) . .
C20 C15 C7 120.9(4) . .
C16 C15 C7 122.4(5) . .
C46 C45 C50 117.7(4) . .
C46 C45 C37 120.9(4) . .
C50 C45 C37 121.2(4) . .
O10 C40 C39 121.4(4) . .
O10 C40 C41 118.1(4) . .
C39 C40 C41 120.5(4) . .
C47 C48 O11 124.6(4) . .
C47 C48 C49 119.9(4) . .
O11 C48 C49 115.5(4) . .
O3 C8 C9 121.5(4) . .
O3 C8 C13 117.1(4) . .
C9 C8 C13 121.4(4) . .
C32 C31 O7 122.0(4) . .
C32 C31 C36 121.4(4) . .
O7 C31 C36 116.6(4) . .
C3 C2 C1 120.6(4) . .
C3 C2 H11 119.7 . .
C1 C2 H11 119.7 . .
C54 C55 C56 120.5(4) . .
C54 C55 H55 119.8 . .
C56 C55 H55 119.8 . .
C48 C47 C46 119.1(4) . .
C48 C47 H47 120.4 . .
C46 C47 H47 120.4 . .
C36 C44 C53 113.7(3) 2_765 .
C36 C44 C41 110.3(3) 2_765 .
C53 C44 C41 113.0(3) . .
C36 C44 H44 106.4 2_765 .
C53 C44 H44 106.4 . .
C41 C44 H44 106.4 . .
C50 C49 C48 119.7(4) . .
C50 C49 H49 120.1 . .
C48 C49 H49 120.1 . .
O12 C56 C57 125.3(4) . .
O12 C56 C55 115.4(4) . .
C57 C56 C55 119.3(4) . .
C53 C58 C57 122.1(4) . .
C53 C58 H58 118.9 . .
C57 C58 H58 118.9 . .
O6 C29 C30 107.6(4) . .
O6 C29 H29A 110.2 . .
C30 C29 H29A 110.2 . .
O6 C29 H29B 110.2 . .
C30 C29 H29B 110.2 . .
H29A C29 H29B 108.5 . .
O9 C38 C39 115.2(4) . .
O9 C38 C43 124.0(4) . .
C39 C38 C43 120.8(4) . .
C55 C54 C53 121.4(4) . .
C55 C54 H54 119.3 . .
C53 C54 H54 119.3 . .
C4 C5 C6 124.7(4) . .
C4 C5 H5 117.7 . .
C6 C5 H5 117.7 . .
C23 C14 C11 114.3(4) . .
C23 C14 C4 108.3(4) . 2_656
C11 C14 C4 112.1(4) . 2_656
C23 C14 H14 107.2 . .
C11 C14 H14 107.2 . .
C4 C14 H14 107.2 2_656 .
C24 C23 C28 117.6(5) . .
C24 C23 C14 120.9(5) . .
C28 C23 C14 121.4(4) . .
C13 C12 C11 123.8(5) . .
C13 C12 H12 118.1 . .
C11 C12 H12 118.1 . .
C12 C13 C8 117.0(4) . .
C12 C13 C7 122.9(4) . .
C8 C13 C7 120.1(4) . .
C15 C20 C19 121.7(6) . .
C15 C20 H20 119.2 . .
C19 C20 H20 119.2 . .
C26 C25 C24 119.7(5) . .
C26 C25 H25 120.2 . .
C24 C25 H25 120.2 . .
O1 C1 C2 121.5(4) . .
O1 C1 C6 117.8(4) . .
C2 C1 C6 120.7(4) . .
C27 C28 C23 121.9(5) . .
C27 C28 H28 119.1 . .
C23 C28 H28 119.1 . .
S1G C1G H1G1 109.5 . .
S1G C1G H1G2 109.5 . .
H1G1 C1G H1G2 109.5 . .
S1G C1G H1G3 109.5 . .
H1G1 C1G H1G3 109.5 . .
H1G2 C1G H1G3 109.5 . .
C21 C22 H22A 109.5 . .
C21 C22 H22B 109.5 . .
H22A C22 H22B 109.5 . .
C21 C22 H22C 109.5 . .
H22A C22 H22C 109.5 . .
H22B C22 H22C 109.5 . .
C25 C26 O6 124.7(5) . .
C25 C26 C27 119.8(5) . .
O6 C26 C27 115.5(5) . .
C28 C27 C26 119.5(5) . .
C28 C27 H27 120.2 . .
C26 C27 H27 120.2 . .
C23 C24 C25 121.5(5) . .
C23 C24 H24 119.3 . .
C25 C24 H24 119.3 . .
S1E C1E H1E1 109.5 . .
S1E C1E H1E2 109.5 . .
H1E1 C1E H1E2 109.5 . .
S1E C1E H1E3 109.5 . .
H1E1 C1E H1E3 109.5 . .
H1E2 C1E H1E3 109.5 . .
C21 O5 C18 103.2(7) . .
S1G C2G H2G1 109.5 . .
S1G C2G H2G2 109.5 . .
H2G1 C2G H2G2 109.5 . .
S1G C2G H2G3 109.5 . .
H2G1 C2G H2G3 109.5 . .
H2G2 C2G H2G3 109.5 . .
C8 C9 C10 119.6(5) . .
C8 C9 H13 120.2 . .
C10 C9 H13 120.2 . .
O11 C51 C52 106.1(4) . .
O11 C51 H51A 110.5 . .
C52 C51 H51A 110.5 . .
O11 C51 H51B 110.5 . .
C52 C51 H51B 110.5 . .
H51A C51 H51B 108.7 . .
C10 C11 C12 117.0(4) . .
C10 C11 C14 121.2(4) . .
C12 C11 C14 121.8(5) . .
C5 C4 C3 117.2(4) . .
C5 C4 C14 121.0(4) . 2_656
C3 C4 C14 121.3(4) . 2_656
S1E C2E H2E1 109.5 . .
S1E C2E H2E2 109.5 . .
H2E1 C2E H2E2 109.5 . .
S1E C2E H2E3 109.5 . .
H2E1 C2E H2E3 109.5 . .
H2E2 C2E H2E3 109.5 . .
O4 C10 C11 118.1(4) . .
O4 C10 C9 120.6(5) . .
C11 C10 C9 121.3(5) . .
C17 C16 C15 123.8(6) . .
C17 C16 H16 118.1 . .
C15 C16 H16 118.1 . .
C17 C18 C19 121.1(6) . .
C17 C18 O5 110.8(7) . .
C19 C18 O5 128.1(7) . .
O12 C59 C60 107.0(5) . .
O12 C59 H59A 110.3 . .
C60 C59 H59A 110.3 . .
O12 C59 H59B 110.3 . .
C60 C59 H59B 110.3 . .
H59A C59 H59B 108.6 . .
O5 C21 C22 97.2(6) . .
O5 C21 H21A 112.3 . .
C22 C21 H21A 112.3 . .
O5 C21 H21B 112.3 . .
C22 C21 H21B 112.3 . .
H21A C21 H21B 109.9 . .
C20 C19 C18 117.8(6) . .
C20 C19 H19 121.1 . .
C18 C19 H19 121.1 . .
C51 C52 H52A 109.5 . .
C51 C52 H52B 109.5 . .
H52A C52 H52B 109.5 . .
C51 C52 H52C 109.5 . .
H52A C52 H52C 109.5 . .
H52B C52 H52C 109.5 . .
C16 C17 C18 119.0(7) . .
C16 C17 H17 120.5 . .
C18 C17 H17 120.5 . .
C29 C30 H30A 109.5 . .
C29 C30 H30B 109.5 . .
H30A C30 H30B 109.5 . .
C29 C30 H30C 109.5 . .
H30A C30 H30C 109.5 . .
H30B C30 H30C 109.5 . .
C59 C60 H60A 109.5 . .
C59 C60 H60B 109.5 . .
H60A C60 H60B 109.5 . .
C59 C60 H60C 109.5 . .
H60A C60 H60C 109.5 . .
H60B C60 H60C 109.5 . .
O1B S1B C1B 107.4(2) . .
O1B S1B C2B 105.9(2) . .
C1B S1B C2B 98.5(3) . .
S1B C1B H1B1 109.5 . .
S1B C1B H1B2 109.5 . .
H1B1 C1B H1B2 109.5 . .
S1B C1B H1B3 109.5 . .
H1B1 C1B H1B3 109.5 . .
H1B2 C1B H1B3 109.5 . .
S1B C2B H2B1 109.5 . .
S1B C2B H2B2 109.5 . .
H2B1 C2B H2B2 109.5 . .
S1B C2B H2B3 109.5 . .
H2B1 C2B H2B3 109.5 . .
H2B2 C2B H2B3 109.5 . .
O1D S1D C2D 106.0(2) . .
O1D S1D C1D 106.2(2) . .
C2D S1D C1D 98.4(3) . .
S1D C1D H1D1 109.5 . .
S1D C1D H1D2 109.5 . .
H1D1 C1D H1D2 109.5 . .
S1D C1D H1D3 109.5 . .
H1D1 C1D H1D3 109.5 . .
H1D2 C1D H1D3 109.5 . .
S1D C2D H2D1 109.5 . .
S1D C2D H2D2 109.5 . .
H2D1 C2D H2D2 109.5 . .
S1D C2D H2D3 109.5 . .
H2D1 C2D H2D3 109.5 . .
H2D2 C2D H2D3 109.5 . .
O1C S1C C1C 104.7(3) . .
O1C S1C C2C 105.9(3) . .
C1C S1C C2C 98.0(3) . .
O1F S1F C1F 108.4(6) . .
O1F S1F C2F 106.3(5) . .
C1F S1F C2F 96.4(6) . .
S1C C2C H2C1 109.5 . .
S1C C2C H2C2 109.5 . .
H2C1 C2C H2C2 109.5 . .
S1C C2C H2C3 109.5 . .
H2C1 C2C H2C3 109.5 . .
H2C2 C2C H2C3 109.5 . .
S1C C1C H1C1 109.5 . .
S1C C1C H1C2 109.5 . .
H1C1 C1C H1C2 109.5 . .
S1C C1C H1C3 109.5 . .
H1C1 C1C H1C3 109.5 . .
H1C2 C1C H1C3 109.5 . .
S1F C2F H2F1 109.5 . .
S1F C2F H2F2 109.5 . .
H2F1 C2F H2F2 109.5 . .
S1F C2F H2F3 109.5 . .
H2F1 C2F H2F3 109.5 . .
H2F2 C2F H2F3 109.5 . .
S1F C1F H1F1 109.5 . .
S1F C1F H1F2 109.5 . .
H1F1 C1F H1F2 109.5 . .
S1F C1F H1F3 109.5 . .
H1F1 C1F H1F3 109.5 . .
H1F2 C1F H1F3 109.5 . .
C4F S2F C3F 97.5(6) . .
S2F C4F H4F1 109.5 . .
S2F C4F H4F2 109.5 . .
H4F1 C4F H4F2 109.5 . .
S2F C4F H4F3 109.5 . .
H4F1 C4F H4F3 109.5 . .
H4F2 C4F H4F3 109.5 . .
S2F C3F H3F1 109.5 . .
S2F C3F H3F2 109.5 . .
H3F1 C3F H3F2 109.5 . .
S2F C3F H3F3 109.5 . .
H3F1 C3F H3F3 109.5 . .
H3F2 C3F H3F3 109.5 . .
S1I C1I H1I1 109.5 . .
S1I C1I H1I2 109.5 . .
H1I1 C1I H1I2 109.5 . .
S1I C1I H1I3 109.5 . .
H1I1 C1I H1I3 109.5 . .
H1I2 C1I H1I3 109.5 . .
O1I S1I C2I 102.6(6) . .
O1I S1I C1I 106.3(6) . .
C2I S1I C1I 101.9(6) . .
S1I C2I H2I1 109.5 . .
S1I C2I H2I2 109.5 . .
H2I1 C2I H2I2 109.5 . .
S1I C2I H2I3 109.5 . .
H2I1 C2I H2I3 109.5 . .
H2I2 C2I H2I3 109.5 . .
O2I S2I C4I 102.3(8) . .
O2I S2I C3I 108.5(10) . .
C4I S2I C3I 101.4(8) . .
S2I C4I H4I1 109.5 . .
S2I C4I H4I2 109.5 . .
H4I1 C4I H4I2 109.5 . .
S2I C4I H4I3 109.5 . .
H4I1 C4I H4I3 109.5 . .
H4I2 C4I H4I3 109.5 . .
S2I C3I H3I1 109.5 . .
S2I C3I H3I2 109.5 . .
H3I1 C3I H3I2 109.5 . .
S2I C3I H3I3 109.5 . .
H3I1 C3I H3I3 109.5 . .
H3I2 C3I H3I3 109.5 . .
O3I S3I C6I 101.6(8) . .
O3I S3I C5I 97.5(12) . .
C6I S3I C5I 97.3(9) . .
S3I C5I H5I1 109.5 . .
S3I C5I H5I2 109.5 . .
H5I1 C5I H5I2 109.5 . .
S3I C5I H5I3 109.5 . .
H5I1 C5I H5I3 109.5 . .
H5I2 C5I H5I3 109.5 . .
S3I C6I H6I1 109.5 . .
S3I C6I H6I2 109.5 . .
H6I1 C6I H6I2 109.5 . .
S3I C6I H6I3 109.5 . .
H6I1 C6I H6I3 109.5 . .
H6I2 C6I H6I3 109.5 . .
O3F S3F C5F 97.7(10) . .
O3F S3F C6F 96.1(9) . .
C5F S3F C6F 96.3(9) . .
S3F C5F H5F1 109.5 . .
S3F C5F H5F2 109.5 . .
H5F1 C5F H5F2 109.5 . .
S3F C5F H5F3 109.5 . .
H5F1 C5F H5F3 109.5 . .
H5F2 C5F H5F3 109.5 . .
S3F C6F H6F1 109.5 . .
S3F C6F H6F2 109.5 . .
H6F1 C6F H6F2 109.5 . .
S3F C6F H6F3 109.5 . .
H6F1 C6F H6F3 109.5 . .
H6F2 C6F H6F3 109.5 . .

loop_
_geom_bond_atom_site_label_1
_geom_bond_atom_site_label_2
_geom_bond_distance
_geom_bond_site_symmetry_2
S1H O1H 1.515(3) .
S1H C1H 1.768(4) .
S1H C2H 1.781(5) .
C1H H1H1 0.9800 .
C1H H1H2 0.9800 .
C1H H1H3 0.9800 .
C2H H2H1 0.9800 .
C2H H2H2 0.9800 .
C2H H2H3 0.9800 .
S1E O1E 1.518(3) .
S1E C2E 1.770(5) .
S1E C1E 1.771(5) .
S1G O1G 1.501(3) .
S1G C1G 1.773(5) .
S1G C2G 1.780(5) .
S1J O1J 1.519(3) .
S1J C2J 1.779(5) .
S1J C1J 1.784(5) .
O7 C31 1.378(5) .
O7 H7 0.8400 .
O10 C40 1.371(5) .
O10 H10 0.8400 .
O9 C38 1.375(5) .
O9 H9 0.8400 .
O1 C1 1.371(5) .
O1 H1 0.8400 .
O11 C48 1.375(5) .
O11 C51 1.435(6) .
O3 C8 1.366(5) .
O3 H3 0.8400 .
O8 C33 1.368(5) .
O8 H8 0.8400 .
O2 C3 1.374(5) .
O2 H2 0.8400 .
C35 C36 1.384(6) .
C35 C34 1.395(6) .
C35 H35 0.9500 .
C39 C40 1.378(6) .
C39 C38 1.387(6) .
C39 H39 0.9500 .
C41 C42 1.381(6) .
C41 C40 1.398(6) .
C41 C44 1.527(5) .
O4 C10 1.369(6) .
O4 H4 0.8400 .
C34 C33 1.391(6) .
C34 C37 1.526(6) .
O6 C26 1.384(6) .
O6 C29 1.437(6) .
C33 C32 1.393(6) .
C53 C58 1.385(6) .
C53 C54 1.387(6) .
C53 C44 1.521(6) .
C42 C43 1.399(5) .
C42 H42 0.9500 .
C50 C49 1.385(6) .
C50 C45 1.388(6) .
C50 H50 0.9500 .
C36 C31 1.404(6) .
C36 C44 1.514(6) 2_765
C43 C38 1.399(6) .
C43 C37 1.537(5) .
C3 C2 1.383(6) .
C3 C4 1.400(6) .
C32 C31 1.374(6) .
C32 H32 0.9500 .
C7 C15 1.507(6) .
C7 C6 1.520(6) .
C7 C13 1.529(6) .
C7 H6 1.0000 .
C46 C45 1.375(6) .
C46 C47 1.412(6) .
C46 H46 0.9500 .
C57 C56 1.385(6) .
C57 C58 1.400(6) .
C57 H57 0.9500 .
O12 C56 1.377(5) .
O12 C59 1.444(6) .
C6 C5 1.382(6) .
C6 C1 1.405(6) .
C37 C45 1.523(6) .
C37 H37 1.0000 .
C15 C20 1.381(7) .
C15 C16 1.391(7) .
C48 C47 1.370(6) .
C48 C49 1.396(6) .
C8 C9 1.379(7) .
C8 C13 1.395(6) .
C2 C1 1.386(6) .
C2 H11 0.9500 .
C55 C54 1.384(6) .
C55 C56 1.391(7) .
C55 H55 0.9500 .
C47 H47 0.9500 .
C44 C36 1.515(6) 2_765
C44 H44 1.0000 .
C49 H49 0.9500 .
C58 H58 0.9500 .
C29 C30 1.506(8) .
C29 H29A 0.9900 .
C29 H29B 0.9900 .
C54 H54 0.9500 .
C5 C4 1.380(6) .
C5 H5 0.9500 .
C14 C23 1.531(7) .
C14 C11 1.532(6) .
C14 C4 1.533(6) 2_656
C14 H14 1.0000 .
C23 C24 1.379(6) .
C23 C28 1.400(7) .
C12 C13 1.393(6) .
C12 C11 1.396(6) .
C12 H12 0.9500 .
C20 C19 1.402(7) .
C20 H20 0.9500 .
C25 C26 1.376(7) .
C25 C24 1.395(7) .
C25 H25 0.9500 .
C28 C27 1.367(7) .
C28 H28 0.9500 .
C1G H1G1 0.9800 .
C1G H1G2 0.9800 .
C1G H1G3 0.9800 .
C22 C21 1.771(11) .
C22 H22A 0.9800 .
C22 H22B 0.9800 .
C22 H22C 0.9800 .
C26 C27 1.401(7) .
C27 H27 0.9500 .
C24 H24 0.9500 .
C1E H1E1 0.9800 .
C1E H1E2 0.9800 .
C1E H1E3 0.9800 .
O5 C21 1.236(8) .
O5 C18 1.481(8) .
C2G H2G1 0.9800 .
C2G H2G2 0.9800 .
C2G H2G3 0.9800 .
C9 C10 1.402(7) .
C9 H13 0.9500 .
C51 C52 1.528(7) .
C51 H51A 0.9900 .
C51 H51B 0.9900 .
C11 C10 1.386(7) .
C4 C14 1.533(6) 2_656
C2E H2E1 0.9800 .
C2E H2E2 0.9800 .
C2E H2E3 0.9800 .
C16 C17 1.350(8) .
C16 H16 0.9500 .
C18 C17 1.362(10) .
C18 C19 1.404(9) .
C59 C60 1.499(8) .
C59 H59A 0.9900 .
C59 H59B 0.9900 .
C1J H1J1 0.9800 .
C1J H1J2 0.9800 .
C1J H1J3 0.9800 .
C21 H21A 0.9900 .
C21 H21B 0.9900 .
C19 H19 0.9500 .
C52 H52A 0.9800 .
C52 H52B 0.9800 .
C52 H52C 0.9800 .
C17 H17 0.9500 .
C2J H2J1 0.9800 .
C2J H2J2 0.9800 .
C2J H2J3 0.9800 .
C30 H30A 0.9800 .
C30 H30B 0.9800 .
C30 H30C 0.9800 .
C60 H60A 0.9800 .
C60 H60B 0.9800 .
C60 H60C 0.9800 .
S1B O1B 1.498(3) .
S1B C1B 1.770(5) .
S1B C2B 1.773(5) .
C1B H1B1 0.9800 .
C1B H1B2 0.9800 .
C1B H1B3 0.9800 .
C2B H2B1 0.9800 .
C2B H2B2 0.9800 .
C2B H2B3 0.9800 .
S1D O1D 1.515(4) .
S1D C2D 1.768(6) .
S1D C1D 1.792(6) .
C1D H1D1 0.9800 .
C1D H1D2 0.9800 .
C1D H1D3 0.9800 .
C2D H2D1 0.9800 .
C2D H2D2 0.9800 .
C2D H2D3 0.9800 .
S1C O1C 1.501(4) .
S1C C1C 1.771(6) .
S1C C2C 1.786(5) .
S1F O1F 1.491(7) .
S1F C1F 1.724(11) .
S1F C2F 1.788(10) .
C2C H2C1 0.9800 .
C2C H2C2 0.9800 .
C2C H2C3 0.9800 .
C1C H1C1 0.9800 .
C1C H1C2 0.9800 .
C1C H1C3 0.9800 .
C2F H2F1 0.9800 .
C2F H2F2 0.9800 .
C2F H2F3 0.9800 .
C1F H1F1 0.9800 .
C1F H1F2 0.9800 .
C1F H1F3 0.9800 .
S2F C4F 1.702(11) .
S2F C3F 1.780(10) .
C4F H4F1 0.9800 .
C4F H4F2 0.9800 .
C4F H4F3 0.9800 .
C3F H3F1 0.9800 .
C3F H3F2 0.9800 .
C3F H3F3 0.9800 .
C1I S1I 1.705(10) .
C1I H1I1 0.9800 .
C1I H1I2 0.9800 .
C1I H1I3 0.9800 .
S1I O1I 1.475(8) .
S1I C2I 1.655(11) .
C2I H2I1 0.9800 .
C2I H2I2 0.9800 .
C2I H2I3 0.9800 .
S2I O2I 1.434(13) .
S2I C4I 1.677(13) .
S2I C3I 1.703(14) .
C4I H4I1 0.9800 .
C4I H4I2 0.9800 .
C4I H4I3 0.9800 .
C3I H3I1 0.9800 .
C3I H3I2 0.9800 .
C3I H3I3 0.9800 .
S3I O3I 1.470(12) .
S3I C6I 1.683(14) .
S3I C5I 1.781(18) .
C5I H5I1 0.9800 .
C5I H5I2 0.9800 .
C5I H5I3 0.9800 .
C6I H6I1 0.9800 .
C6I H6I2 0.9800 .
C6I H6I3 0.9800 .
S3F O3F 1.489(11) .
S3F C5F 1.749(16) .
S3F C6F 1.752(17) .
C5F H5F1 0.9800 .
C5F H5F2 0.9800 .
C5F H5F3 0.9800 .
C6F H6F1 0.9800 .
C6F H6F2 0.9800 .
C6F H6F3 0.9800 .

loop_
_geom_torsion_atom_site_label_1
_geom_torsion_atom_site_label_2
_geom_torsion_atom_site_label_3
_geom_torsion_atom_site_label_4
_geom_torsion
_geom_torsion_site_symmetry_1
_geom_torsion_site_symmetry_4
C36 C35 C34 C33 0.4(6) . .
C36 C35 C34 C37 -171.8(4) . .
C35 C34 C33 O8 -175.9(4) . .
C37 C34 C33 O8 -3.7(6) . .
C35 C34 C33 C32 2.4(6) . .
C37 C34 C33 C32 174.6(4) . .
C40 C41 C42 C43 0.7(6) . .
C44 C41 C42 C43 179.5(4) . .
C34 C35 C36 C31 -2.3(6) . .
C34 C35 C36 C44 175.6(4) . 2_765
C41 C42 C43 C38 1.7(6) . .
C41 C42 C43 C37 -177.0(4) . .
O8 C33 C32 C31 175.1(4) . .
C34 C33 C32 C31 -3.1(6) . .
C15 C7 C6 C5 -94.4(6) . .
C13 C7 C6 C5 32.0(6) . .
C15 C7 C6 C1 86.1(6) . .
C13 C7 C6 C1 -147.5(5) . .
C33 C34 C37 C45 -81.3(5) . .
C35 C34 C37 C45 90.6(5) . .
C33 C34 C37 C43 153.1(4) . .
C35 C34 C37 C43 -35.0(5) . .
C38 C43 C37 C45 174.3(4) . .
C42 C43 C37 C45 -7.1(5) . .
C38 C43 C37 C34 -60.6(5) . .
C42 C43 C37 C34 118.0(4) . .
C6 C7 C15 C20 -151.8(4) . .
C13 C7 C15 C20 82.7(5) . .
C6 C7 C15 C16 32.5(6) . .
C13 C7 C15 C16 -92.9(5) . .
C47 C46 C45 C50 -0.7(6) . .
C47 C46 C45 C37 174.5(4) . .
C49 C50 C45 C46 0.8(6) . .
C49 C50 C45 C37 -174.4(4) . .
C34 C37 C45 C46 145.2(4) . .
C43 C37 C45 C46 -89.0(4) . .
C34 C37 C45 C50 -39.8(5) . .
C43 C37 C45 C50 86.0(4) . .
C38 C39 C40 O10 180.0(4) . .
C38 C39 C40 C41 0.4(6) . .
C42 C41 C40 O10 178.6(4) . .
C44 C41 C40 O10 -0.3(6) . .
C42 C41 C40 C39 -1.8(6) . .
C44 C41 C40 C39 179.4(4) . .
C51 O11 C48 C47 6.4(7) . .
C51 O11 C48 C49 -174.4(4) . .
C33 C32 C31 O7 -178.4(4) . .
C33 C32 C31 C36 1.1(6) . .
C35 C36 C31 C32 1.5(6) . .
C44 C36 C31 C32 -176.4(4) 2_765 .
C35 C36 C31 O7 -178.9(4) . .
C44 C36 C31 O7 3.2(6) 2_765 .
O2 C3 C2 C1 -179.8(5) . .
C4 C3 C2 C1 0.4(8) . .
O11 C48 C47 C46 -179.6(4) . .
C49 C48 C47 C46 1.2(6) . .
C45 C46 C47 C48 -0.4(6) . .
C58 C53 C44 C36 -144.8(4) . 2_765
C54 C53 C44 C36 35.7(5) . 2_765
C58 C53 C44 C41 88.6(4) . .
C54 C53 C44 C41 -90.9(5) . .
C42 C41 C44 C36 -110.9(4) . 2_765
C40 C41 C44 C36 67.9(5) . 2_765
C42 C41 C44 C53 17.6(6) . .
C40 C41 C44 C53 -163.6(4) . .
C45 C50 C49 C48 0.0(7) . .
C47 C48 C49 C50 -1.1(7) . .
O11 C48 C49 C50 179.7(4) . .
C59 O12 C56 C57 -4.1(8) . .
C59 O12 C56 C55 177.1(5) . .
C58 C57 C56 O12 -175.2(4) . .
C58 C57 C56 C55 3.5(7) . .
C54 C55 C56 O12 175.4(4) . .
C54 C55 C56 C57 -3.5(7) . .
C54 C53 C58 C57 -3.2(6) . .
C44 C53 C58 C57 177.3(4) . .
C56 C57 C58 C53 -0.2(6) . .
C26 O6 C29 C30 -176.4(5) . .
C40 C39 C38 O9 -178.4(4) . .
C40 C39 C38 C43 2.2(6) . .
C42 C43 C38 O9 177.6(4) . .
C37 C43 C38 O9 -3.8(6) . .
C42 C43 C38 C39 -3.1(6) . .
C37 C43 C38 C39 175.5(4) . .
C56 C55 C54 C53 0.0(7) . .
C58 C53 C54 C55 3.2(6) . .
C44 C53 C54 C55 -177.3(4) . .
C1 C6 C5 C4 1.4(8) . .
C7 C6 C5 C4 -178.2(5) . .
C11 C14 C23 C24 -106.0(5) . .
C4 C14 C23 C24 128.2(4) 2_656 .
C11 C14 C23 C28 74.5(5) . .
C4 C14 C23 C28 -51.3(5) 2_656 .
C11 C12 C13 C8 0.3(7) . .
C11 C12 C13 C7 176.9(4) . .
O3 C8 C13 C12 179.4(4) . .
C9 C8 C13 C12 0.0(7) . .
O3 C8 C13 C7 2.7(6) . .
C9 C8 C13 C7 -176.7(4) . .
C15 C7 C13 C12 18.5(6) . .
C6 C7 C13 C12 -108.4(5) . .
C15 C7 C13 C8 -165.0(4) . .
C6 C7 C13 C8 68.1(5) . .
C16 C15 C20 C19 0.1(7) . .
C7 C15 C20 C19 -175.8(4) . .
C3 C2 C1 O1 178.8(5) . .
C3 C2 C1 C6 0.5(8) . .
C5 C6 C1 O1 -179.7(4) . .
C7 C6 C1 O1 -0.2(7) . .
C5 C6 C1 C2 -1.3(7) . .
C7 C6 C1 C2 178.3(5) . .
C24 C23 C28 C27 -1.7(7) . .
C14 C23 C28 C27 177.8(4) . .
C24 C25 C26 O6 176.7(4) . .
C24 C25 C26 C27 -1.3(7) . .
C29 O6 C26 C25 0.9(7) . .
C29 O6 C26 C27 179.0(4) . .
C23 C28 C27 C26 -0.1(7) . .
C25 C26 C27 C28 1.7(7) . .
O6 C26 C27 C28 -176.5(4) . .
C28 C23 C24 C25 2.1(6) . .
C14 C23 C24 C25 -177.4(4) . .
C26 C25 C24 C23 -0.6(7) . .
O3 C8 C9 C10 179.8(4) . .
C13 C8 C9 C10 -0.9(8) . .
C48 O11 C51 C52 175.4(4) . .
C13 C12 C11 C10 0.2(7) . .
C13 C12 C11 C14 177.8(4) . .
C23 C14 C11 C10 177.2(4) . .
C4 C14 C11 C10 -59.0(6) 2_656 .
C23 C14 C11 C12 -0.2(6) . .
C4 C14 C11 C12 123.6(5) 2_656 .
C6 C5 C4 C3 -0.6(8) . .
C6 C5 C4 C14 171.4(5) . 2_656
O2 C3 C4 C5 179.8(5) . .
C2 C3 C4 C5 -0.4(8) . .
O2 C3 C4 C14 7.9(8) . 2_656
C2 C3 C4 C14 -172.3(5) . 2_656
C12 C11 C10 O4 176.3(4) . .
C14 C11 C10 O4 -1.3(7) . .
C12 C11 C10 C9 -1.1(7) . .
C14 C11 C10 C9 -178.7(4) . .
C8 C9 C10 O4 -175.9(5) . .
C8 C9 C10 C11 1.5(8) . .
C20 C15 C16 C17 -0.8(8) . .
C7 C15 C16 C17 175.1(5) . .
C21 O5 C18 C17 176.9(6) . .
C21 O5 C18 C19 -1.4(8) . .
C56 O12 C59 C60 170.4(6) . .
C18 O5 C21 C22 -178.1(4) . .
C15 C20 C19 C18 0.3(8) . .
C17 C18 C19 C20 -0.1(9) . .
O5 C18 C19 C20 178.0(5) . .
C15 C16 C17 C18 1.0(10) . .
C19 C18 C17 C16 -0.5(10) . .
O5 C18 C17 C16 -178.9(5) . .
